data_4303782
loop_
_publ_author_name
'Vincent J. Catalano'
'Adam L. Moore'
'Jason Shearer'
'Jineun Kim'

_publ_contact_author_address
;
Department of Chemistry
University of Nevada
Reno, NV  89557
;
_publ_contact_author_email vjc@unr.edu
_publ_contact_author_name 'Professor Vincent J. Catalano'
_publ_contact_author_phone '775 784 1329'
_publ_section_title
;
Luminescent Copper(I) Halide Butterfly Dimers Coordinated to
[Au(CH3imCH2py)2]BF4 and [Au(CH3imCH2quin)2]BF4
;
_journal_name_full 'Inorganic Chemistry'
_journal_page_first 11362
_journal_page_last 11375
_journal_paper_doi 10.1021/ic901914n
_journal_volume 48
_journal_year 2009
_chemical_formula_sum 'C28 H26 Au B Cl2 Cu2 F4 N6'
_chemical_formula_weight 928.30
_chemical_name_common 4
_chemical_name_systematic ?
_space_group_IT_number 14
_symmetry_cell_setting monoclinic
_symmetry_space_group_name_Hall '-P 2ybc'
_symmetry_space_group_name_H-M 'P 1 21/c 1'
_atom_sites_solution_hydrogens geom
_atom_sites_solution_primary direct
_atom_sites_solution_secondary difmap
_audit_creation_method SHELXL-97
_audit_update_record
;
2009-09-24 # Formatted by publCIF
;
_cell_angle_alpha 90.00
_cell_angle_beta 103.339(7)
_cell_angle_gamma 90.00
_cell_formula_units_Z 4
_cell_length_a 9.8762(11)
_cell_length_b 32.362(5)
_cell_length_c 9.4702(12)
_cell_measurement_reflns_used 328
_cell_measurement_temperature 100(2)
_cell_measurement_theta_max 16.194
_cell_measurement_theta_min 2.208
_cell_volume 2945.1(7)
_computing_cell_refinement 'SAINT (Bruker, 2007)'
_computing_data_collection 'Apex 2 (Bruker 2009)'
_computing_data_reduction 'SAINT (Bruker, 2007)'
_computing_structure_refinement 'SHELXL-97 (Sheldrick, 2008)'
_computing_structure_solution 'SHELXS-97 (Sheldrick, 2008)'
_diffrn_ambient_temperature 100(2)
_diffrn_measured_fraction_theta_full 0.978
_diffrn_measured_fraction_theta_max 0.978
_diffrn_measurement_device_type 'Bruker SMART APEX CCD'
_diffrn_measurement_method '\w and \y scans'
_diffrn_radiation_monochromator graphite
_diffrn_radiation_source 'fine-focus sealed tube'
_diffrn_radiation_type MoK\a
_diffrn_radiation_wavelength 0.71073
_diffrn_reflns_av_R_equivalents 0.2440
_diffrn_reflns_av_sigmaI/netI 0.5283
_diffrn_reflns_limit_h_max 11
_diffrn_reflns_limit_h_min -11
_diffrn_reflns_limit_k_max 37
_diffrn_reflns_limit_k_min -34
_diffrn_reflns_limit_l_max 11
_diffrn_reflns_limit_l_min -7
_diffrn_reflns_number 11197
_diffrn_reflns_theta_full 25.00
_diffrn_reflns_theta_max 25.00
_diffrn_reflns_theta_min 2.12
_exptl_absorpt_coefficient_mu 6.639
_exptl_absorpt_correction_T_max 0.8732
_exptl_absorpt_correction_T_min 0.7075
_exptl_absorpt_correction_type multi-scan
_exptl_absorpt_process_details 'SADABS; Sheldrick'
_exptl_crystal_colour yellow
_exptl_crystal_density_diffrn 2.094
_exptl_crystal_density_method 'not measured'
_exptl_crystal_description needle
_exptl_crystal_F_000 1792
_exptl_crystal_size_max 0.06
_exptl_crystal_size_mid 0.02
_exptl_crystal_size_min 0.02
_refine_diff_density_max 2.825
_refine_diff_density_min -2.823
_refine_diff_density_rms 0.288
_refine_ls_extinction_method none
_refine_ls_goodness_of_fit_ref 0.602
_refine_ls_hydrogen_treatment constr
_refine_ls_matrix_type full
_refine_ls_number_parameters 239
_refine_ls_number_reflns 5075
_refine_ls_number_restraints 0
_refine_ls_restrained_S_all 0.602
_refine_ls_R_factor_all 0.2080
_refine_ls_R_factor_gt 0.0656
_refine_ls_shift/su_max 0.000
_refine_ls_shift/su_mean 0.000
_refine_ls_structure_factor_coef Fsqd
_refine_ls_weighting_details 'calc w=1/[\s^2^(Fo^2^)+(0.0000P)^2^+0.0000P] where P=(Fo^2^+2Fc^2^)/3'
_refine_ls_weighting_scheme calc
_refine_ls_wR_factor_gt 0.1130
_refine_ls_wR_factor_ref 0.1418
_reflns_number_gt 1615
_reflns_number_total 5075
_reflns_threshold_expression >2sigma(I)
_cod_data_source_file ic901914n_si_001_2.cif
_cod_data_source_block alm140
_cod_original_cell_volume 2945.2(6)
_cod_original_sg_symbol_H-M 'P 21/c'
_cod_database_code 4303782

loop_
_symmetry_equiv_pos_as_xyz
'x, y, z'
'-x, y+1/2, -z+1/2'
'-x, -y, -z'
'x, -y-1/2, z-1/2'

loop_
_atom_site_label
_atom_site_type_symbol
_atom_site_fract_x
_atom_site_fract_y
_atom_site_fract_z
_atom_site_U_iso_or_equiv
_atom_site_adp_type
_atom_site_occupancy
_atom_site_symmetry_multiplicity
_atom_site_calc_flag
_atom_site_refinement_flags
_atom_site_disorder_assembly
_atom_site_disorder_group
Au1 Au 0.66502(8) -0.17150(3) -0.35790(9) 0.0179(2) Uani 1 1 d . . .
Cu1 Cu 0.5575(2) -0.10158(8) -0.2045(3) 0.0246(7) Uani 1 1 d . . .
Cu2 Cu 0.8131(2) -0.09366(8) -0.3047(3) 0.0232(7) Uani 1 1 d . . .
Cl1 Cl 0.5919(5) -0.06500(17) -0.3980(6) 0.0244(14) Uani 1 1 d . . .
Cl2 Cl 0.7906(5) -0.09839(17) -0.0651(5) 0.0214(13) Uani 1 1 d . . .
C1 C 0.6248(19) -0.1968(6) -0.177(2) 0.022(5) Uiso 1 1 d . . .
C2 C 0.6299(16) -0.2272(6) 0.0334(19) 0.011(5) Uiso 1 1 d . . .
H2A H 0.6684 -0.2403 0.1235 0.013 Uiso 1 1 calc R . .
C3 C 0.4969(19) -0.2203(6) -0.023(2) 0.023(5) Uiso 1 1 d . . .
H3A H 0.4209 -0.2281 0.0173 0.027 Uiso 1 1 calc R . .
C4 C 0.3695(15) -0.1813(6) -0.2453(17) 0.012(5) Uiso 1 1 d . . .
H4A H 0.2980 -0.2028 -0.2799 0.015 Uiso 1 1 calc R . .
H4B H 0.3949 -0.1686 -0.3307 0.015 Uiso 1 1 calc R . .
C5 C 0.312(2) -0.1483(7) -0.158(2) 0.031(6) Uiso 1 1 d . . .
C6 C 0.1868(16) -0.1533(6) -0.1110(17) 0.009(4) Uiso 1 1 d . . .
H6A H 0.1316 -0.1772 -0.1405 0.011 Uiso 1 1 calc R . .
C7 C 0.144(2) -0.1256(7) -0.027(2) 0.024(5) Uiso 1 1 d . . .
H7A H 0.0570 -0.1286 -0.0019 0.029 Uiso 1 1 calc R . .
C8 C 0.2288(19) -0.0924(7) 0.022(2) 0.023(5) Uiso 1 1 d . . .
C9 C 0.2030(18) -0.0642(6) 0.124(2) 0.021(5) Uiso 1 1 d . . .
H9A H 0.1199 -0.0664 0.1578 0.025 Uiso 1 1 calc R . .
C10 C 0.292(2) -0.0348(7) 0.173(2) 0.040(6) Uiso 1 1 d . . .
H10A H 0.2705 -0.0167 0.2442 0.048 Uiso 1 1 calc R . .
C11 C 0.420(2) -0.0275(7) 0.130(2) 0.034(6) Uiso 1 1 d . . .
H11A H 0.4819 -0.0057 0.1690 0.041 Uiso 1 1 calc R . .
C12 C 0.4466(18) -0.0551(6) 0.0261(19) 0.016(5) Uiso 1 1 d . . .
H12A H 0.5295 -0.0522 -0.0078 0.019 Uiso 1 1 calc R . .
C13 C 0.3566(17) -0.0858(6) -0.0271(19) 0.010(4) Uiso 1 1 d . . .
C14 C 0.8560(19) -0.2141(7) -0.043(2) 0.038(6) Uiso 1 1 d . . .
H14A H 0.8832 -0.2027 -0.1283 0.057 Uiso 1 1 calc R . .
H14B H 0.8855 -0.2430 -0.0298 0.057 Uiso 1 1 calc R . .
H14C H 0.9005 -0.1981 0.0432 0.057 Uiso 1 1 calc R . .
C15 C 0.7011(16) -0.1547(6) -0.5563(18) 0.007(4) Uiso 1 1 d . . .
C16 C 0.6767(18) -0.1373(6) -0.782(2) 0.022(5) Uiso 1 1 d . . .
H16A H 0.6326 -0.1303 -0.8796 0.026 Uiso 1 1 calc R . .
C17 C 0.8156(16) -0.1417(6) -0.7276(19) 0.007(4) Uiso 1 1 d . . .
H17A H 0.8891 -0.1368 -0.7749 0.009 Uiso 1 1 calc R . .
C18 C 0.9622(16) -0.1573(6) -0.4834(19) 0.011(4) Uiso 1 1 d . . .
H18A H 1.0225 -0.1769 -0.5206 0.013 Uiso 1 1 calc R . .
H18B H 0.9482 -0.1682 -0.3902 0.013 Uiso 1 1 calc R . .
C19 C 1.0343(17) -0.1166(6) -0.4567(19) 0.009(4) Uiso 1 1 d . . .
C20 C 1.1533(17) -0.1102(6) -0.5177(19) 0.019(5) Uiso 1 1 d . . .
H20A H 1.1847 -0.1301 -0.5766 0.023 Uiso 1 1 calc R . .
C21 C 1.2176(18) -0.0725(6) -0.483(2) 0.018(5) Uiso 1 1 d . . .
H21A H 1.2985 -0.0669 -0.5177 0.022 Uiso 1 1 calc R . .
C22 C 1.173(2) -0.0430(7) -0.403(2) 0.026(6) Uiso 1 1 d . . .
C23 C 1.248(2) -0.0024(7) -0.364(2) 0.034(6) Uiso 1 1 d . . .
H23A H 1.3224 0.0055 -0.4057 0.041 Uiso 1 1 calc R . .
C24 C 1.206(2) 0.0218(7) -0.270(2) 0.039(6) Uiso 1 1 d . . .
H24A H 1.2562 0.0468 -0.2424 0.047 Uiso 1 1 calc R . .
C25 C 1.097(2) 0.0134(8) -0.209(2) 0.040(7) Uiso 1 1 d . . .
H25A H 1.0702 0.0325 -0.1439 0.048 Uiso 1 1 calc R . .
C26 C 1.0256(19) -0.0238(6) -0.2439(19) 0.022(5) Uiso 1 1 d . . .
H26A H 0.9522 -0.0301 -0.1980 0.026 Uiso 1 1 calc R . .
C27 C 1.057(2) -0.0528(7) -0.346(2) 0.028(6) Uiso 1 1 d . . .
C28 C 0.4586(19) -0.1425(7) -0.683(2) 0.039(6) Uiso 1 1 d . . .
H28A H 0.4346 -0.1544 -0.5969 0.058 Uiso 1 1 calc R . .
H28B H 0.4106 -0.1578 -0.7694 0.058 Uiso 1 1 calc R . .
H28C H 0.4296 -0.1135 -0.6927 0.058 Uiso 1 1 calc R . .
N1 N 0.7037(14) -0.2116(5) -0.0642(16) 0.019(4) Uiso 1 1 d . . .
N2 N 0.4900(15) -0.1995(5) -0.1516(17) 0.023(4) Uiso 1 1 d . . .
N3 N 0.3964(14) -0.1139(5) -0.1195(17) 0.019(4) Uani 1 1 d . . .
N4 N 0.6097(14) -0.1452(5) -0.6685(16) 0.011(4) Uiso 1 1 d . . .
N5 N 0.8252(14) -0.1547(5) -0.5887(16) 0.020(4) Uiso 1 1 d . . .
N6 N 0.9882(14) -0.0891(5) -0.3683(16) 0.016(4) Uani 1 1 d . . .
B1 B 0.824(3) 0.2840(10) 0.217(3) 0.038(8) Uani 1 1 d . . .
F1 F 0.7306(12) 0.2769(4) 0.3034(13) 0.046(4) Uani 1 1 d . . .
F2 F 0.7625(11) 0.2890(4) 0.0788(12) 0.035(3) Uani 1 1 d . . .
F3 F 0.9019(10) 0.3183(4) 0.2752(12) 0.035(3) Uani 1 1 d . . .
F4 F 0.9179(11) 0.2504(4) 0.2381(12) 0.037(4) Uani 1 1 d . . .

loop_
_atom_site_aniso_label
_atom_site_aniso_U_11
_atom_site_aniso_U_22
_atom_site_aniso_U_33
_atom_site_aniso_U_23
_atom_site_aniso_U_13
_atom_site_aniso_U_12
Au1 0.0160(3) 0.0193(5) 0.0220(5) 0.0001(6) 0.0118(3) -0.0017(5)
Cu1 0.0224(14) 0.027(2) 0.0309(18) -0.0009(14) 0.0198(12) -0.0036(13)
Cu2 0.0250(14) 0.022(2) 0.0289(17) -0.0005(14) 0.0195(12) -0.0012(13)
Cl1 0.023(3) 0.023(4) 0.030(4) 0.006(3) 0.013(2) 0.005(3)
Cl2 0.024(3) 0.027(4) 0.017(3) 0.002(3) 0.012(2) -0.004(3)
N3 0.013(8) 0.007(12) 0.040(12) 0.010(9) 0.016(8) 0.002(8)
N6 0.016(8) 0.007(11) 0.029(11) -0.011(9) 0.014(8) 0.007(8)
B1 0.025(15) 0.04(2) 0.04(2) 0.024(18) -0.005(14) -0.008(15)
F1 0.048(8) 0.047(11) 0.054(10) -0.002(8) 0.035(7) 0.001(7)
F2 0.030(7) 0.051(10) 0.025(8) -0.008(7) 0.006(6) -0.012(6)
F3 0.028(6) 0.026(10) 0.047(8) -0.023(7) 0.001(5) -0.003(6)
F4 0.027(7) 0.045(11) 0.041(9) 0.000(7) 0.009(6) -0.001(7)

loop_
_atom_type_symbol
_atom_type_description
_atom_type_scat_dispersion_real
_atom_type_scat_dispersion_imag
_atom_type_scat_source
C C 0.0033 0.0016 'International Tables Vol C Tables 4.2.6.8 and 6.1.1.4'
H H 0.0000 0.0000 'International Tables Vol C Tables 4.2.6.8 and 6.1.1.4'
B B 0.0013 0.0007 'International Tables Vol C Tables 4.2.6.8 and 6.1.1.4'
N N 0.0061 0.0033 'International Tables Vol C Tables 4.2.6.8 and 6.1.1.4'
F F 0.0171 0.0103 'International Tables Vol C Tables 4.2.6.8 and 6.1.1.4'
Cl Cl 0.1484 0.1585 'International Tables Vol C Tables 4.2.6.8 and 6.1.1.4'
Cu Cu 0.3201 1.2651 'International Tables Vol C Tables 4.2.6.8 and 6.1.1.4'
Au Au -2.0133 8.8022 'International Tables Vol C Tables 4.2.6.8 and 6.1.1.4'

loop_
_geom_angle_atom_site_label_1
_geom_angle_atom_site_label_2
_geom_angle_atom_site_label_3
_geom_angle
_geom_angle_site_symmetry_1
_geom_angle_site_symmetry_3
_geom_angle_publ_flag
C1 Au1 C15 171.2(8) . . ?
C1 Au1 Cu2 113.2(6) . . ?
C15 Au1 Cu2 75.1(5) . . ?
C1 Au1 Cu1 74.6(6) . . ?
C15 Au1 Cu1 113.3(5) . . ?
Cu2 Au1 Cu1 58.86(6) . . ?
N3 Cu1 Cl1 135.7(5) . . ?
N3 Cu1 Cl2 123.3(5) . . ?
Cl1 Cu1 Cl2 96.87(19) . . ?
N3 Cu1 Cu2 171.7(5) . . ?
Cl1 Cu1 Cu2 52.26(13) . . ?
Cl2 Cu1 Cu2 51.29(12) . . ?
N3 Cu1 Au1 116.8(5) . . ?
Cl1 Cu1 Au1 82.39(15) . . ?
Cl2 Cu1 Au1 84.06(14) . . ?
Cu2 Cu1 Au1 58.62(7) . . ?
N6 Cu2 Cl2 126.2(5) . . ?
N6 Cu2 Cl1 131.5(5) . . ?
Cl2 Cu2 Cl1 95.90(19) . . ?
N6 Cu2 Au1 117.2(5) . . ?
Cl2 Cu2 Au1 87.40(15) . . ?
Cl1 Cu2 Au1 83.67(15) . . ?
N6 Cu2 Cu1 178.6(5) . . ?
Cl2 Cu2 Cu1 52.58(13) . . ?
Cl1 Cu2 Cu1 49.87(14) . . ?
Au1 Cu2 Cu1 62.53(7) . . ?
Cu1 Cl1 Cu2 77.88(18) . . ?
Cu2 Cl2 Cu1 76.13(17) . . ?
N1 C1 N2 105.0(16) . . ?
N1 C1 Au1 131.9(14) . . ?
N2 C1 Au1 123.1(14) . . ?
C3 C2 N1 107.1(17) . . ?
C3 C2 H2A 126.4 . . ?
N1 C2 H2A 126.4 . . ?
C2 C3 N2 106.3(16) . . ?
C2 C3 H3A 126.8 . . ?
N2 C3 H3A 126.8 . . ?
N2 C4 C5 107.8(15) . . ?
N2 C4 H4A 110.1 . . ?
C5 C4 H4A 110.1 . . ?
N2 C4 H4B 110.1 . . ?
C5 C4 H4B 110.1 . . ?
H4A C4 H4B 108.5 . . ?
N3 C5 C6 121.6(18) . . ?
N3 C5 C4 115.4(16) . . ?
C6 C5 C4 122.9(19) . . ?
C7 C6 C5 121.9(19) . . ?
C7 C6 H6A 119.0 . . ?
C5 C6 H6A 119.0 . . ?
C6 C7 C8 118.6(18) . . ?
C6 C7 H7A 120.7 . . ?
C8 C7 H7A 120.7 . . ?
C9 C8 C7 123.5(18) . . ?
C9 C8 C13 115.8(18) . . ?
C7 C8 C13 120.6(19) . . ?
C10 C9 C8 120.6(19) . . ?
C10 C9 H9A 119.7 . . ?
C8 C9 H9A 119.7 . . ?
C9 C10 C11 126(2) . . ?
C9 C10 H10A 117.2 . . ?
C11 C10 H10A 117.2 . . ?
C10 C11 C12 115(2) . . ?
C10 C11 H11A 122.7 . . ?
C12 C11 H11A 122.7 . . ?
C13 C12 C11 121.3(17) . . ?
C13 C12 H12A 119.4 . . ?
C11 C12 H12A 119.4 . . ?
C12 C13 N3 117.5(16) . . ?
C12 C13 C8 122.1(18) . . ?
N3 C13 C8 120.1(17) . . ?
N1 C14 H14A 109.5 . . ?
N1 C14 H14B 109.5 . . ?
H14A C14 H14B 109.5 . . ?
N1 C14 H14C 109.5 . . ?
H14A C14 H14C 109.5 . . ?
H14B C14 H14C 109.5 . . ?
N4 C15 N5 108.9(15) . . ?
N4 C15 Au1 126.2(12) . . ?
N5 C15 Au1 124.8(12) . . ?
C17 C16 N4 107.4(17) . . ?
C17 C16 H16A 126.3 . . ?
N4 C16 H16A 126.3 . . ?
N5 C17 C16 103.9(15) . . ?
N5 C17 H17A 128.0 . . ?
C16 C17 H17A 128.0 . . ?
N5 C18 C19 113.0(15) . . ?
N5 C18 H18A 109.0 . . ?
C19 C18 H18A 109.0 . . ?
N5 C18 H18B 109.0 . . ?
C19 C18 H18B 109.0 . . ?
H18A C18 H18B 107.8 . . ?
N6 C19 C20 124.6(17) . . ?
N6 C19 C18 117.7(14) . . ?
C20 C19 C18 117.6(16) . . ?
C21 C20 C19 114.0(18) . . ?
C21 C20 H20A 123.0 . . ?
C19 C20 H20A 123.0 . . ?
C22 C21 C20 124.6(18) . . ?
C22 C21 H21A 117.7 . . ?
C20 C21 H21A 117.7 . . ?
C21 C22 C27 117(2) . . ?
C21 C22 C23 123.4(18) . . ?
C27 C22 C23 119.6(19) . . ?
C24 C23 C22 118(2) . . ?
C24 C23 H23A 120.9 . . ?
C22 C23 H23A 120.9 . . ?
C23 C24 C25 125(2) . . ?
C23 C24 H24A 117.7 . . ?
C25 C24 H24A 117.7 . . ?
C24 C25 C26 118(2) . . ?
C24 C25 H25A 120.8 . . ?
C26 C25 H25A 120.8 . . ?
C25 C26 C27 123.4(19) . . ?
C25 C26 H26A 118.3 . . ?
C27 C26 H26A 118.3 . . ?
N6 C27 C26 119.8(17) . . ?
N6 C27 C22 124(2) . . ?
C26 C27 C22 116(2) . . ?
N4 C28 H28A 109.5 . . ?
N4 C28 H28B 109.5 . . ?
H28A C28 H28B 109.5 . . ?
N4 C28 H28C 109.5 . . ?
H28A C28 H28C 109.5 . . ?
H28B C28 H28C 109.5 . . ?
C1 N1 C2 112.5(16) . . ?
C1 N1 C14 123.3(17) . . ?
C2 N1 C14 124.2(16) . . ?
C3 N2 C1 108.9(16) . . ?
C3 N2 C4 127.6(15) . . ?
C1 N2 C4 123.5(16) . . ?
C5 N3 C13 117.0(15) . . ?
C5 N3 Cu1 122.9(13) . . ?
C13 N3 Cu1 119.9(12) . . ?
C15 N4 C16 108.5(15) . . ?
C15 N4 C28 127.3(16) . . ?
C16 N4 C28 124.2(16) . . ?
C17 N5 C15 111.1(14) . . ?
C17 N5 C18 121.0(13) . . ?
C15 N5 C18 126.1(14) . . ?
C19 N6 C27 115.8(15) . . ?
C19 N6 Cu2 125.3(13) . . ?
C27 N6 Cu2 117.8(13) . . ?
F2 B1 F1 113(2) . . ?
F2 B1 F3 112(2) . . ?
F1 B1 F3 106(2) . . ?
F2 B1 F4 112(2) . . ?
F1 B1 F4 107(2) . . ?
F3 B1 F4 105.7(18) . . ?

loop_
_geom_bond_atom_site_label_1
_geom_bond_atom_site_label_2
_geom_bond_distance
_geom_bond_site_symmetry_2
_geom_bond_publ_flag
Au1 C1 2.021(19) . ?
Au1 C15 2.064(16) . ?
Au1 Cu2 2.898(3) . ?
Au1 Cu1 3.012(3) . ?
Cu1 N3 1.983(13) . ?
Cu1 Cl1 2.272(6) . ?
Cu1 Cl2 2.377(5) . ?
Cu1 Cu2 2.905(3) . ?
Cu2 N6 1.964(13) . ?
Cu2 Cl2 2.335(5) . ?
Cu2 Cl1 2.350(5) . ?
C1 N1 1.26(2) . ?
C1 N2 1.41(2) . ?
C2 C3 1.32(2) . ?
C2 N1 1.397(19) . ?
C2 H2A 0.9500 . ?
C3 N2 1.38(2) . ?
C3 H3A 0.9500 . ?
C4 N2 1.44(2) . ?
C4 C5 1.54(3) . ?
C4 H4A 0.9900 . ?
C4 H4B 0.9900 . ?
C5 N3 1.39(2) . ?
C5 C6 1.42(2) . ?
C6 C7 1.33(2) . ?
C6 H6A 0.9500 . ?
C7 C8 1.38(3) . ?
C7 H7A 0.9500 . ?
C8 C9 1.39(2) . ?
C8 C13 1.46(2) . ?
C9 C10 1.31(3) . ?
C9 H9A 0.9500 . ?
C10 C11 1.44(3) . ?
C10 H10A 0.9500 . ?
C11 C12 1.40(2) . ?
C11 H11A 0.9500 . ?
C12 C13 1.35(2) . ?
C12 H12A 0.9500 . ?
C13 N3 1.38(2) . ?
C14 N1 1.47(2) . ?
C14 H14A 0.9800 . ?
C14 H14B 0.9800 . ?
C14 H14C 0.9800 . ?
C15 N4 1.26(2) . ?
C15 N5 1.331(18) . ?
C16 C17 1.36(2) . ?
C16 N4 1.41(2) . ?
C16 H16A 0.9500 . ?
C17 N5 1.363(19) . ?
C17 H17A 0.9500 . ?
C18 N5 1.49(2) . ?
C18 C19 1.49(2) . ?
C18 H18A 0.9900 . ?
C18 H18B 0.9900 . ?
C19 N6 1.37(2) . ?
C19 C20 1.44(2) . ?
C20 C21 1.38(2) . ?
C20 H20A 0.9500 . ?
C21 C22 1.35(2) . ?
C21 H21A 0.9500 . ?
C22 C27 1.41(2) . ?
C22 C23 1.51(3) . ?
C23 C24 1.32(2) . ?
C23 H23A 0.9500 . ?
C24 C25 1.36(3) . ?
C24 H24A 0.9500 . ?
C25 C26 1.40(3) . ?
C25 H25A 0.9500 . ?
C26 C27 1.43(3) . ?
C26 H26A 0.9500 . ?
C27 N6 1.35(2) . ?
C28 N4 1.47(2) . ?
C28 H28A 0.9800 . ?
C28 H28B 0.9800 . ?
C28 H28C 0.9800 . ?
B1 F2 1.32(3) . ?
B1 F1 1.38(3) . ?
B1 F3 1.39(3) . ?
B1 F4 1.42(3) . ?

loop_
_geom_torsion_atom_site_label_1
_geom_torsion_atom_site_label_2
_geom_torsion_atom_site_label_3
_geom_torsion_atom_site_label_4
_geom_torsion
_geom_torsion_site_symmetry_1
_geom_torsion_site_symmetry_2
_geom_torsion_site_symmetry_3
_geom_torsion_site_symmetry_4
_geom_torsion_publ_flag
C1 Au1 Cu1 N3 -42.0(8) . . . . ?
C15 Au1 Cu1 N3 133.8(7) . . . . ?
Cu2 Au1 Cu1 N3 -172.1(5) . . . . ?
C1 Au1 Cu1 Cl1 -179.8(6) . . . . ?
C15 Au1 Cu1 Cl1 -4.0(5) . . . . ?
Cu2 Au1 Cu1 Cl1 50.07(15) . . . . ?
C1 Au1 Cu1 Cl2 82.4(6) . . . . ?
C15 Au1 Cu1 Cl2 -101.8(5) . . . . ?
Cu2 Au1 Cu1 Cl2 -47.70(14) . . . . ?
C1 Au1 Cu1 Cu2 130.1(6) . . . . ?
C15 Au1 Cu1 Cu2 -54.1(5) . . . . ?
C1 Au1 Cu2 N6 125.1(8) . . . . ?
C15 Au1 Cu2 N6 -51.9(7) . . . . ?
Cu1 Au1 Cu2 N6 178.5(5) . . . . ?
C1 Au1 Cu2 Cl2 -4.8(6) . . . . ?
C15 Au1 Cu2 Cl2 178.2(5) . . . . ?
Cu1 Au1 Cu2 Cl2 48.55(14) . . . . ?
C1 Au1 Cu2 Cl1 -101.0(6) . . . . ?
C15 Au1 Cu2 Cl1 82.0(5) . . . . ?
Cu1 Au1 Cu2 Cl1 -47.68(14) . . . . ?
C1 Au1 Cu2 Cu1 -53.3(6) . . . . ?
C15 Au1 Cu2 Cu1 129.7(5) . . . . ?
N3 Cu1 Cu2 N6 -22(22) . . . . ?
Cl1 Cu1 Cu2 N6 174(100) . . . . ?
Cl2 Cu1 Cu2 N6 30(21) . . . . ?
Au1 Cu1 Cu2 N6 -80(21) . . . . ?
N3 Cu1 Cu2 Cl2 -51(4) . . . . ?
Cl1 Cu1 Cu2 Cl2 144.5(3) . . . . ?
Au1 Cu1 Cu2 Cl2 -109.48(19) . . . . ?
N3 Cu1 Cu2 Cl1 164(4) . . . . ?
Cl2 Cu1 Cu2 Cl1 -144.5(3) . . . . ?
Au1 Cu1 Cu2 Cl1 106.0(2) . . . . ?
N3 Cu1 Cu2 Au1 58(3) . . . . ?
Cl1 Cu1 Cu2 Au1 -106.0(2) . . . . ?
Cl2 Cu1 Cu2 Au1 109.48(19) . . . . ?
N3 Cu1 Cl1 Cu2 -176.7(7) . . . . ?
Cl2 Cu1 Cl1 Cu2 27.2(2) . . . . ?
Au1 Cu1 Cl1 Cu2 -55.88(13) . . . . ?
N6 Cu2 Cl1 Cu1 -179.8(6) . . . . ?
Cl2 Cu2 Cl1 Cu1 -27.6(2) . . . . ?
Au1 Cu2 Cl1 Cu1 59.09(13) . . . . ?
N6 Cu2 Cl2 Cu1 -179.1(6) . . . . ?
Cl1 Cu2 Cl2 Cu1 26.5(2) . . . . ?
Au1 Cu2 Cl2 Cu1 -56.86(13) . . . . ?
N3 Cu1 Cl2 Cu2 172.2(6) . . . . ?
Cl1 Cu1 Cl2 Cu2 -27.5(2) . . . . ?
Au1 Cu1 Cl2 Cu2 54.01(13) . . . . ?
C15 Au1 C1 N1 94(5) . . . . ?
Cu2 Au1 C1 N1 -67(2) . . . . ?
Cu1 Au1 C1 N1 -112(2) . . . . ?
C15 Au1 C1 N2 -89(5) . . . . ?
Cu2 Au1 C1 N2 110.4(16) . . . . ?
Cu1 Au1 C1 N2 64.9(16) . . . . ?
N1 C2 C3 N2 -2(2) . . . . ?
N2 C4 C5 N3 68(2) . . . . ?
N2 C4 C5 C6 -109(2) . . . . ?
N3 C5 C6 C7 -1(3) . . . . ?
C4 C5 C6 C7 175.4(18) . . . . ?
C5 C6 C7 C8 -4(3) . . . . ?
C6 C7 C8 C9 -172.1(19) . . . . ?
C6 C7 C8 C13 6(3) . . . . ?
C7 C8 C9 C10 176(2) . . . . ?
C13 C8 C9 C10 -2(3) . . . . ?
C8 C9 C10 C11 1(4) . . . . ?
C9 C10 C11 C12 0(3) . . . . ?
C10 C11 C12 C13 0(3) . . . . ?
C11 C12 C13 N3 -174.3(18) . . . . ?
C11 C12 C13 C8 -1(3) . . . . ?
C9 C8 C13 C12 2(3) . . . . ?
C7 C8 C13 C12 -175.7(19) . . . . ?
C9 C8 C13 N3 175.1(18) . . . . ?
C7 C8 C13 N3 -3(3) . . . . ?
C1 Au1 C15 N4 84(5) . . . . ?
Cu2 Au1 C15 N4 -114.2(17) . . . . ?
Cu1 Au1 C15 N4 -68.4(17) . . . . ?
C1 Au1 C15 N5 -91(5) . . . . ?
Cu2 Au1 C15 N5 70.3(15) . . . . ?
Cu1 Au1 C15 N5 116.1(15) . . . . ?
N4 C16 C17 N5 4(2) . . . . ?
N5 C18 C19 N6 77(2) . . . . ?
N5 C18 C19 C20 -107.3(18) . . . . ?
N6 C19 C20 C21 -2(3) . . . . ?
C18 C19 C20 C21 -177.4(16) . . . . ?
C19 C20 C21 C22 -2(3) . . . . ?
C20 C21 C22 C27 3(3) . . . . ?
C20 C21 C22 C23 178.7(18) . . . . ?
C21 C22 C23 C24 -171(2) . . . . ?
C27 C22 C23 C24 4(3) . . . . ?
C22 C23 C24 C25 -3(3) . . . . ?
C23 C24 C25 C26 2(3) . . . . ?
C24 C25 C26 C27 -3(3) . . . . ?
C25 C26 C27 N6 176.6(19) . . . . ?
C25 C26 C27 C22 4(3) . . . . ?
C21 C22 C27 N6 -1(3) . . . . ?
C23 C22 C27 N6 -176.7(18) . . . . ?
C21 C22 C27 C26 171.0(19) . . . . ?
C23 C22 C27 C26 -5(3) . . . . ?
N2 C1 N1 C2 4(2) . . . . ?
Au1 C1 N1 C2 -178.0(14) . . . . ?
N2 C1 N1 C14 -178.7(18) . . . . ?
Au1 C1 N1 C14 -1(3) . . . . ?
C3 C2 N1 C1 -2(2) . . . . ?
C3 C2 N1 C14 -178.6(18) . . . . ?
C2 C3 N2 C1 4(2) . . . . ?
C2 C3 N2 C4 -173.0(18) . . . . ?
N1 C1 N2 C3 -5(2) . . . . ?
Au1 C1 N2 C3 176.7(14) . . . . ?
N1 C1 N2 C4 172.2(18) . . . . ?
Au1 C1 N2 C4 -6(3) . . . . ?
C5 C4 N2 C3 60(3) . . . . ?
C5 C4 N2 C1 -117(2) . . . . ?
C6 C5 N3 C13 4(3) . . . . ?
C4 C5 N3 C13 -172.9(17) . . . . ?
C6 C5 N3 Cu1 -171.0(13) . . . . ?
C4 C5 N3 Cu1 13(2) . . . . ?
C12 C13 N3 C5 171.5(17) . . . . ?
C8 C13 N3 C5 -2(3) . . . . ?
C12 C13 N3 Cu1 -14(2) . . . . ?
C8 C13 N3 Cu1 172.8(13) . . . . ?
Cl1 Cu1 N3 C5 91.0(16) . . . . ?
Cl2 Cu1 N3 C5 -117.7(14) . . . . ?
Cu2 Cu1 N3 C5 -71(4) . . . . ?
Au1 Cu1 N3 C5 -16.6(17) . . . . ?
Cl1 Cu1 N3 C13 -83.3(15) . . . . ?
Cl2 Cu1 N3 C13 67.9(15) . . . . ?
Cu2 Cu1 N3 C13 115(3) . . . . ?
Au1 Cu1 N3 C13 169.0(12) . . . . ?
N5 C15 N4 C16 -2(2) . . . . ?
Au1 C15 N4 C16 -177.6(13) . . . . ?
N5 C15 N4 C28 178.3(17) . . . . ?
Au1 C15 N4 C28 2(3) . . . . ?
C17 C16 N4 C15 -2(2) . . . . ?
C17 C16 N4 C28 178.3(18) . . . . ?
C16 C17 N5 C15 -5(2) . . . . ?
C16 C17 N5 C18 -170.9(17) . . . . ?
N4 C15 N5 C17 4(2) . . . . ?
Au1 C15 N5 C17 -179.4(13) . . . . ?
N4 C15 N5 C18 169.0(17) . . . . ?
Au1 C15 N5 C18 -15(3) . . . . ?
C19 C18 N5 C17 61(2) . . . . ?
C19 C18 N5 C15 -102(2) . . . . ?
C20 C19 N6 C27 4(3) . . . . ?
C18 C19 N6 C27 179.3(16) . . . . ?
C20 C19 N6 Cu2 171.4(13) . . . . ?
C18 C19 N6 Cu2 -13(2) . . . . ?
C26 C27 N6 C19 -173.9(17) . . . . ?
C22 C27 N6 C19 -2(3) . . . . ?
C26 C27 N6 Cu2 17(3) . . . . ?
C22 C27 N6 Cu2 -170.9(15) . . . . ?
Cl2 Cu2 N6 C19 119.9(14) . . . . ?
Cl1 Cu2 N6 C19 -95.2(16) . . . . ?
Au1 Cu2 N6 C19 11.6(17) . . . . ?
Cu1 Cu2 N6 C19 91(21) . . . . ?
Cl2 Cu2 N6 C27 -72.4(16) . . . . ?
Cl1 Cu2 N6 C27 72.5(16) . . . . ?
Au1 Cu2 N6 C27 179.3(13) . . . . ?
Cu1 Cu2 N6 C27 -102(21) . . . . ?
